data_7006789
loop_
_publ_author_name
'Brown, Michael D.'
'Levason, William'
'Reid, Gillian'
'Webster, Michael'

_publ_section_title
;
 Preparation, properties and structures of the first series of
 organometallic Pt(II) and Pt(IV) complexes with stibine co-ligands.
;
_journal_issue 13
_journal_name_full 'Dalton transactions (Cambridge, England : 2003)'
_journal_page_first 1667
_journal_page_last 1674
_journal_paper_doi 10.1039/b514019f
_journal_year 2006
_chemical_formula_moiety 'C10 H27 I Pt Sb2'
_chemical_formula_sum 'C10 H27 I Pt Sb2'
_chemical_formula_weight 712.81
_chemical_name_systematic
;
Iodotrimethyl(1,3-bis(dimethylstibino)propane)platinum(IV)
;
_space_group_IT_number 62
_symmetry_cell_setting orthorhombic
_symmetry_Int_Tables_number 62
_symmetry_space_group_name_Hall '-P 2ac 2n'
_symmetry_space_group_name_H-M 'P n m a'
_atom_sites_solution_hydrogens geom
_atom_sites_solution_primary direct
_atom_sites_solution_secondary difmap
_audit_creation_date 2005-07-01
_audit_creation_method 'SHELXL-97 + hand edit'
_cell_angle_alpha 90.00
_cell_angle_beta 90.00
_cell_angle_gamma 90.00
_cell_formula_units_Z 4
_cell_length_a 14.035(4)
_cell_length_b 10.851(3)
_cell_length_c 11.349(2)
_cell_measurement_reflns_used 2205
_cell_measurement_temperature 120(2)
_cell_measurement_theta_max 27.48
_cell_measurement_theta_min 2.91
_cell_volume 1728.4(8)
_computing_structure_refinement 'SHELXL-97 (Sheldrick, 1997)'
_computing_structure_solution 'SHELXS-97 (Sheldrick, 1997)'
_diffrn_ambient_temperature 120(2)
_diffrn_measured_fraction_theta_full 0.990
_diffrn_measured_fraction_theta_max 0.990
_diffrn_measurement_device_type 'area detector, Nonius Kappa ccd'
_diffrn_measurement_method '\f and \w scans'
_diffrn_radiation_monochromator graphite
_diffrn_radiation_source 'Nonius rotating anode'
_diffrn_radiation_type MoK\a
_diffrn_radiation_wavelength 0.71073
_diffrn_reflns_av_R_equivalents 0.0611
_diffrn_reflns_av_sigmaI/netI 0.0527
_diffrn_reflns_limit_h_max 18
_diffrn_reflns_limit_h_min -17
_diffrn_reflns_limit_k_max 12
_diffrn_reflns_limit_k_min -14
_diffrn_reflns_limit_l_max 14
_diffrn_reflns_limit_l_min -13
_diffrn_reflns_number 10988
_diffrn_reflns_theta_full 27.54
_diffrn_reflns_theta_max 27.54
_diffrn_reflns_theta_min 3.41
_diffrn_standards_decay_% 0
_diffrn_standards_number 0
_exptl_absorpt_coefficient_mu 12.937
_exptl_absorpt_correction_T_max 1.0000
_exptl_absorpt_correction_T_min 0.5758
_exptl_absorpt_correction_type multi-scan
_exptl_absorpt_process_details 'G.M. Sheldrick, (2003). SADABS. Version 2.10. Bruker AXS Inc.'
_exptl_crystal_colour yellow
_exptl_crystal_density_diffrn 2.739
_exptl_crystal_density_method 'not measured'
_exptl_crystal_description 'cleaved fragment'
_exptl_crystal_F_000 1280
_exptl_crystal_size_max 0.10
_exptl_crystal_size_mid 0.08
_exptl_crystal_size_min 0.06
_refine_diff_density_max 1.204
_refine_diff_density_min -1.628
_refine_diff_density_rms 0.263
_refine_ls_extinction_method none
_refine_ls_goodness_of_fit_ref 1.066
_refine_ls_hydrogen_treatment noref
_refine_ls_matrix_type full
_refine_ls_number_parameters 74
_refine_ls_number_reflns 2081
_refine_ls_number_restraints 0
_refine_ls_restrained_S_all 1.066
_refine_ls_R_factor_all 0.0558
_refine_ls_R_factor_gt 0.0346
_refine_ls_shift/su_max 0.000
_refine_ls_shift/su_mean 0.000
_refine_ls_structure_factor_coef Fsqd
_refine_ls_weighting_details 'w=1/[\s^2^(Fo^2^)+(0.0246P)^2^+3.0691P] where P=(Fo^2^+2Fc^2^)/3'
_refine_ls_weighting_scheme calc
_refine_ls_wR_factor_gt 0.0644
_refine_ls_wR_factor_ref 0.0703
_reflns_number_gt 1607
_reflns_number_total 2081
_reflns_threshold_expression I>2sigma(I)
_cod_data_source_file b514019f.txt
_cod_data_source_block 05mdb011
_cod_database_code 7006789

loop_
_symmetry_equiv_pos_as_xyz
'x, y, z'
'-x+1/2, -y, z+1/2'
'x+1/2, -y+1/2, -z+1/2'
'-x, y+1/2, -z'
'-x, -y, -z'
'x-1/2, y, -z-1/2'
'-x-1/2, y-1/2, z-1/2'
'x, -y-1/2, z'

loop_
_atom_site_label
_atom_site_type_symbol
_atom_site_fract_x
_atom_site_fract_y
_atom_site_fract_z
_atom_site_U_iso_or_equiv
_atom_site_adp_type
_atom_site_occupancy
_atom_site_symmetry_multiplicity
_atom_site_calc_flag
_atom_site_refinement_flags
_atom_site_disorder_assembly
_atom_site_disorder_group
Pt1 Pt 0.10432(2) 0.2500 0.40422(3) 0.01936(12) Uani 1 2 d S . .
I1 I 0.30201(4) 0.2500 0.42534(6) 0.02788(18) Uani 1 2 d S . .
Sb1 Sb 0.12050(3) 0.07971(4) 0.24158(4) 0.01956(13) Uani 1 1 d . . .
C1 C 0.2031(5) -0.0767(7) 0.2863(7) 0.0341(18) Uani 1 1 d . . .
H1A H 0.2687 -0.0511 0.3031 0.051 Uiso 1 1 calc R . .
H1B H 0.2029 -0.1350 0.2204 0.051 Uiso 1 1 calc R . .
H1C H 0.1759 -0.1164 0.3562 0.051 Uiso 1 1 calc R . .
C2 C -0.0021(5) -0.0084(7) 0.1699(6) 0.0296(17) Uani 1 1 d . . .
H2A H -0.0395 0.0516 0.1249 0.044 Uiso 1 1 calc R . .
H2B H -0.0411 -0.0418 0.2340 0.044 Uiso 1 1 calc R . .
H2C H 0.0179 -0.0757 0.1178 0.044 Uiso 1 1 calc R . .
C3 C 0.1870(5) 0.1320(7) 0.0801(6) 0.0262(16) Uani 1 1 d . . .
H3A H 0.2560 0.1426 0.0950 0.031 Uiso 1 1 calc R . .
H3B H 0.1797 0.0632 0.0235 0.031 Uiso 1 1 calc R . .
C4 C 0.1495(7) 0.2500 0.0217(8) 0.023(2) Uani 1 2 d S . .
H4A H 0.1682 0.2500 -0.0624 0.027 Uiso 1 2 calc SR . .
H4B H 0.0790 0.2500 0.0253 0.027 Uiso 1 2 calc SR . .
C5 C -0.0439(7) 0.2500 0.3994(9) 0.030(2) Uani 1 2 d S . .
H5A H -0.0657 0.2125 0.3256 0.046 Uiso 0.50 1 calc PR . .
H5B H -0.0673 0.3350 0.4042 0.046 Uiso 0.50 1 calc PR . .
H5C H -0.0686 0.2025 0.4662 0.046 Uiso 0.50 1 calc PR . .
C6 C 0.0931(5) 0.3825(6) 0.5438(6) 0.0248(15) Uani 1 1 d . . .
H6A H 0.1204 0.3480 0.6161 0.037 Uiso 1 1 calc R . .
H6B H 0.0259 0.4026 0.5570 0.037 Uiso 1 1 calc R . .
H6C H 0.1279 0.4574 0.5220 0.037 Uiso 1 1 calc R . .

loop_
_atom_site_aniso_label
_atom_site_aniso_U_11
_atom_site_aniso_U_22
_atom_site_aniso_U_33
_atom_site_aniso_U_23
_atom_site_aniso_U_13
_atom_site_aniso_U_12
Pt1 0.0206(2) 0.0196(2) 0.0179(2) 0.000 0.00024(15) 0.000
I1 0.0210(3) 0.0284(4) 0.0342(4) 0.000 -0.0013(3) 0.000
Sb1 0.0242(2) 0.0152(2) 0.0192(2) 0.00040(18) -0.00073(18) -0.00019(17)
C1 0.044(5) 0.020(4) 0.039(4) 0.004(3) -0.007(3) 0.010(3)
C2 0.032(4) 0.030(5) 0.026(4) 0.000(3) -0.006(3) -0.006(3)
C3 0.027(4) 0.025(4) 0.026(4) -0.001(3) 0.006(3) 0.000(3)
C4 0.029(5) 0.021(6) 0.018(5) 0.000 0.000(4) 0.000
C5 0.024(5) 0.033(6) 0.034(6) 0.000 -0.002(4) 0.000
C6 0.026(4) 0.024(4) 0.024(4) -0.006(3) -0.002(3) 0.002(3)

loop_
_atom_type_symbol
_atom_type_description
_atom_type_scat_dispersion_real
_atom_type_scat_dispersion_imag
_atom_type_scat_source
C C 0.0033 0.0016 'International Tables Vol C Tables 4.2.6.8 and 6.1.1.4'
H H 0.0000 0.0000 'International Tables Vol C Tables 4.2.6.8 and 6.1.1.4'
I I -0.4742 1.8119 'International Tables Vol C Tables 4.2.6.8 and 6.1.1.4'
Pt Pt -1.7033 8.3905 'International Tables Vol C Tables 4.2.6.8 and 6.1.1.4'
Sb Sb -0.5866 1.5461 'International Tables Vol C Tables 4.2.6.8 and 6.1.1.4'

loop_
_geom_angle_atom_site_label_1
_geom_angle_atom_site_label_2
_geom_angle_atom_site_label_3
_geom_angle
_geom_angle_site_symmetry_1
_geom_angle_site_symmetry_3
_geom_angle_publ_flag
C5 Pt1 C6 86.9(3) . . ?
C5 Pt1 C6 86.9(3) . 8_565 ?
C6 Pt1 C6 84.2(4) . 8_565 ?
C5 Pt1 Sb1 93.91(19) . . ?
C6 Pt1 Sb1 177.11(18) . . ?
C6 Pt1 Sb1 93.08(19) 8_565 . ?
C5 Pt1 Sb1 93.91(19) . 8_565 ?
C6 Pt1 Sb1 93.08(19) . 8_565 ?
C6 Pt1 Sb1 177.11(19) 8_565 8_565 ?
Sb1 Pt1 Sb1 89.63(3) . 8_565 ?
C5 Pt1 I1 176.6(3) . . ?
C6 Pt1 I1 90.54(18) . . ?
C6 Pt1 I1 90.54(18) 8_565 . ?
Sb1 Pt1 I1 88.524(16) . . ?
Sb1 Pt1 I1 88.524(16) 8_565 . ?
C1 Sb1 C2 100.0(3) . . ?
C1 Sb1 C3 100.4(3) . . ?
C2 Sb1 C3 98.3(3) . . ?
C1 Sb1 Pt1 116.3(2) . . ?
C2 Sb1 Pt1 121.0(2) . . ?
C3 Sb1 Pt1 117.08(19) . . ?
Sb1 C1 H1A 109.5 . . ?
Sb1 C1 H1B 109.5 . . ?
H1A C1 H1B 109.5 . . ?
Sb1 C1 H1C 109.5 . . ?
H1A C1 H1C 109.5 . . ?
H1B C1 H1C 109.5 . . ?
Sb1 C2 H2A 109.5 . . ?
Sb1 C2 H2B 109.5 . . ?
H2A C2 H2B 109.5 . . ?
Sb1 C2 H2C 109.5 . . ?
H2A C2 H2C 109.5 . . ?
H2B C2 H2C 109.5 . . ?
C4 C3 Sb1 116.3(5) . . ?
C4 C3 H3A 108.2 . . ?
Sb1 C3 H3A 108.2 . . ?
C4 C3 H3B 108.2 . . ?
Sb1 C3 H3B 108.2 . . ?
H3A C3 H3B 107.4 . . ?
C3 C4 C3 113.0(8) 8_565 . ?
C3 C4 H4A 109.0 8_565 . ?
C3 C4 H4A 109.0 . . ?
C3 C4 H4B 109.0 8_565 . ?
C3 C4 H4B 109.0 . . ?
H4A C4 H4B 107.8 . . ?
Pt1 C5 H5A 109.5 . . ?
Pt1 C5 H5B 109.5 . . ?
H5A C5 H5B 109.5 . . ?
Pt1 C5 H5C 109.5 . . ?
H5A C5 H5C 109.5 . . ?
H5B C5 H5C 109.5 . . ?
Pt1 C6 H6A 109.5 . . ?
Pt1 C6 H6B 109.5 . . ?
H6A C6 H6B 109.5 . . ?
Pt1 C6 H6C 109.5 . . ?
H6A C6 H6C 109.5 . . ?
H6B C6 H6C 109.5 . . ?

loop_
_geom_bond_atom_site_label_1
_geom_bond_atom_site_label_2
_geom_bond_distance
_geom_bond_site_symmetry_2
_geom_bond_publ_flag
Pt1 C5 2.081(9) . ?
Pt1 C6 2.145(6) . ?
Pt1 C6 2.145(6) 8_565 ?
Pt1 Sb1 2.6217(7) . ?
Pt1 Sb1 2.6217(7) 8_565 ?
Pt1 I1 2.7850(11) . ?
Sb1 C1 2.117(7) . ?
Sb1 C2 2.130(6) . ?
Sb1 C3 2.133(6) . ?
C1 H1A 0.9800 . ?
C1 H1B 0.9800 . ?
C1 H1C 0.9800 . ?
C2 H2A 0.9800 . ?
C2 H2B 0.9800 . ?
C2 H2C 0.9800 . ?
C3 C4 1.535(8) . ?
C3 H3A 0.9900 . ?
C3 H3B 0.9900 . ?
C4 C3 1.535(8) 8_565 ?
C4 H4A 0.9900 . ?
C4 H4B 0.9900 . ?
C5 H5A 0.9800 . ?
C5 H5B 0.9800 . ?
C5 H5C 0.9800 . ?
C6 H6A 0.9800 . ?
C6 H6B 0.9800 . ?
C6 H6C 0.9800 . ?
